data_2209331
loop_
_publ_author_name
'Li, Shu-Yan'
'Zhong, Ping'
'Hu, Mao-Lin'
'Luo, Yi'
'Li, Jin-Hai'

_publ_section_title
5-[(2-Benzylideneethylidene)amino]-1-[2,6-dichloro-4-(trifluoromethyl)phenyl]-1<i>H</i>-pyrazole-3-carbonitrile
_journal_coeditor_code TK2034
_journal_issue 6
_journal_name_full 'Acta Crystallographica Section E'
_journal_page_first o2333
_journal_page_last o2334
_journal_paper_doi 10.1107/S1600536806017144
_journal_volume 62
_journal_year 2006
_chemical_formula_iupac 'C20 H11 Cl2 F3 N4'
_chemical_formula_moiety 'C20 H11 Cl2 F3 N4'
_chemical_formula_sum 'C20 H11 Cl2 F3 N4'
_chemical_formula_weight 435.23
_chemical_melting_point 433
_chemical_name_systematic
;5-[(2-Benzylideneethylidene)amino]-1-[2,6-dichloro-4-(trifluoromethyl)phenyl]-
1H-pyrazole-3-carbonitrile
;
_space_group_IT_number 2
_symmetry_cell_setting triclinic
_symmetry_space_group_name_Hall '-P 1'
_symmetry_space_group_name_H-M 'P -1'
_atom_sites_solution_hydrogens geom
_atom_sites_solution_primary direct
_atom_sites_solution_secondary difmap
_cell_angle_alpha 86.064(11)
_cell_angle_beta 84.310(12)
_cell_angle_gamma 81.410(12)
_cell_formula_units_Z 2
_cell_length_a 7.708(5)
_cell_length_b 9.503(6)
_cell_length_c 14.016(9)
_cell_measurement_reflns_used 2015
_cell_measurement_temperature 273(2)
_cell_measurement_theta_max 24.9
_cell_measurement_theta_min 2.7
_cell_volume 1008.6(11)
_computing_cell_refinement 'SAINT (Bruker, 2002)'
_computing_data_collection 'SMART (Bruker, 2002)'
_computing_data_reduction SAINT
_computing_molecular_graphics 'SHELXTL (Bruker, 2002)'
_computing_publication_material SHELXL97
_computing_structure_refinement 'SHELXL97 (Sheldrick, 1997)'
_computing_structure_solution 'SHELXS97 (Sheldrick, 1997)'
_diffrn_ambient_temperature 298(2)
_diffrn_measured_fraction_theta_full 0.982
_diffrn_measured_fraction_theta_max 0.982
_diffrn_measurement_device_type 'Bruker APEX area-detector'
_diffrn_measurement_method '\f and \w'
_diffrn_radiation_monochromator graphite
_diffrn_radiation_source 'fine-focus sealed tube'
_diffrn_radiation_type MoK\a
_diffrn_radiation_wavelength 0.71073
_diffrn_reflns_av_R_equivalents 0.013
_diffrn_reflns_av_sigmaI/netI 0.027
_diffrn_reflns_limit_h_max 9
_diffrn_reflns_limit_h_min -8
_diffrn_reflns_limit_k_max 9
_diffrn_reflns_limit_k_min -11
_diffrn_reflns_limit_l_max 16
_diffrn_reflns_limit_l_min -16
_diffrn_reflns_number 5268
_diffrn_reflns_theta_full 25.0
_diffrn_reflns_theta_max 25.0
_diffrn_reflns_theta_min 2.2
_diffrn_standards_number 0
_exptl_absorpt_coefficient_mu 0.362
_exptl_absorpt_correction_T_max 0.941
_exptl_absorpt_correction_T_min 0.896
_exptl_absorpt_correction_type multi-scan
_exptl_absorpt_process_details '(SADABS; Bruker, 2002)'
_exptl_crystal_colour colourless
_exptl_crystal_density_diffrn 1.433
_exptl_crystal_density_method 'not measured'
_exptl_crystal_description block
_exptl_crystal_F_000 440
_exptl_crystal_size_max 0.31
_exptl_crystal_size_mid 0.23
_exptl_crystal_size_min 0.17
_refine_diff_density_max 0.34
_refine_diff_density_min -0.27
_refine_ls_extinction_method none
_refine_ls_goodness_of_fit_ref 1.06
_refine_ls_hydrogen_treatment constr
_refine_ls_matrix_type full
_refine_ls_number_parameters 262
_refine_ls_number_reflns 3490
_refine_ls_number_restraints 0
_refine_ls_restrained_S_all 1.06
_refine_ls_R_factor_all 0.064
_refine_ls_R_factor_gt 0.052
_refine_ls_shift/su_max 0.000
_refine_ls_shift/su_mean 0.000
_refine_ls_structure_factor_coef Fsqd
_refine_ls_weighting_details 'calc w = 1/[\s^2^(Fo^2^)+(0.0593P)^2^+0.2867P] where P=(Fo^2^+2Fc^2^)/3'
_refine_ls_weighting_scheme calc
_refine_ls_wR_factor_gt 0.120
_refine_ls_wR_factor_ref 0.129
_reflns_number_gt 2859
_reflns_number_total 3490
_reflns_threshold_expression I>2\s(I)
_cod_data_source_file tk2034.cif
_cod_data_source_block I
_cod_depositor_comments
;
The following automatic conversions were performed:
'_symmetry_cell_setting' value 'Triclinic' changed to 'triclinic'
according to '/home/saulius/struct/CIF-dictionaries/cif_core.dic'
dictionary named 'cif_core.dic' version 2.4.1 from 2010-06-29.

Automatic conversion script
Id: cif_fix_enum 1527 2010-12-29 10:47:43Z saulius 

The following automatic conversions were performed:

'_chemical_melting_point' value '433 K' was changed to '433' - the
value should be numeric and without a unit designator.

Automatic conversion script
Id: cif_fix_values 1646 2011-03-28 12:23:43Z adriana 

The following automatic conversions were performed:

'_chemical_melting_point' value '433 K' was changed to '433' - the
value should be numeric and without a unit
designator.

'_symmetry_cell_setting' value 'Triclinic' changed to
'triclinic' according to
/home/saulius/struct/CIF-dictionaries/cif_core.dic dictionary named
'cif_core.dic' version 2.4.1 from 2010-06-29.

Automatic conversion script
Id: cif_fix_values 1715 2011-07-08 13:25:40Z adriana 
;
_cod_database_code 2209331
_cod_database_fobs_code 2209331

loop_
_symmetry_equiv_pos_as_xyz
'x, y, z'
'-x, -y, -z'

loop_
_atom_site_type_symbol
_atom_site_label
_atom_site_fract_x
_atom_site_fract_y
_atom_site_fract_z
_atom_site_U_iso_or_equiv
_atom_site_adp_type
_atom_site_calc_flag
_atom_site_refinement_flags
_atom_site_occupancy
Cl Cl1 0.46348(10) 0.29020(10) 0.56797(7) 0.0949(3) Uani d . 1
Cl Cl2 1.10300(9) 0.02237(7) 0.64903(5) 0.0650(2) Uani d . 1
F F1 0.9424(3) 0.5195(2) 0.34585(16) 0.1256(9) Uani d . 1
F F2 1.0346(4) 0.3253(2) 0.28112(13) 0.1263(9) Uani d . 1
N N1 0.7094(3) 0.0861(2) 0.67615(14) 0.0529(5) Uani d . 1
N N2 0.6482(3) -0.0359(2) 0.66099(15) 0.0614(6) Uani d . 1
N N3 0.4134(5) -0.2916(4) 0.7713(3) 0.1249(12) Uani d . 1
N N4 0.7239(3) 0.2551(2) 0.78831(15) 0.0635(6) Uani d . 1
F F3 1.1916(3) 0.4057(3) 0.37089(16) 0.1283(9) Uani d . 1
C C1 1.0276(5) 0.3901(3) 0.3608(2) 0.0758(8) Uani d . 1
C C2 0.9451(4) 0.3109(3) 0.44481(17) 0.0553(6) Uani d . 1
C C3 0.7649(4) 0.3336(3) 0.46384(19) 0.0624(7) Uani d . 1
H H3 0.6955 0.3979 0.4254 0.075 Uiso calc R 1
C C4 0.6890(3) 0.2594(3) 0.54082(19) 0.0588(6) Uani d . 1
C C5 0.7913(3) 0.1625(2) 0.59785(16) 0.0485(6) Uani d . 1
C C6 0.9719(3) 0.1419(2) 0.57776(16) 0.0478(6) Uani d . 1
C C7 1.0506(3) 0.2149(3) 0.50093(17) 0.0527(6) Uani d . 1
H H7 1.1723 0.1999 0.4871 0.063 Uiso calc R 1
C C8 0.5725(3) -0.0712(3) 0.7474(2) 0.0627(7) Uani d . 1
C C9 0.5849(4) 0.0247(3) 0.81546(19) 0.0641(7) Uani d . 1
H H9 0.5420 0.0204 0.8798 0.077 Uiso calc R 1
C C10 0.6737(3) 0.1280(3) 0.76807(17) 0.0551(6) Uani d . 1
C C11 0.4857(4) -0.1957(4) 0.7592(2) 0.0832(9) Uani d . 1
C C12 0.7025(3) 0.2948(3) 0.87412(19) 0.0607(7) Uani d . 1
H H12 0.6559 0.2351 0.9221 0.073 Uiso calc R 1
C C13 0.7468(4) 0.4265(3) 0.89998(19) 0.0629(7) Uani d . 1
H H13 0.7892 0.4875 0.8514 0.076 Uiso calc R 1
C C14 0.7309(3) 0.4670(3) 0.98949(18) 0.0614(7) Uani d . 1
H H14 0.6882 0.4034 1.0362 0.074 Uiso calc R 1
C C15 0.7718(3) 0.5987(3) 1.02391(17) 0.0562(6) Uani d . 1
C C16 0.7618(4) 0.6159(3) 1.12211(18) 0.0633(7) Uani d . 1
H H16 0.7274 0.5438 1.1649 0.076 Uiso calc R 1
C C17 0.8019(4) 0.7374(3) 1.1570(2) 0.0720(8) Uani d . 1
H H17 0.7950 0.7463 1.2230 0.086 Uiso calc R 1
C C18 0.8520(4) 0.8456(3) 1.0960(2) 0.0752(8) Uani d . 1
H H18 0.8799 0.9274 1.1200 0.090 Uiso calc R 1
C C19 0.8603(4) 0.8314(3) 0.9986(2) 0.0817(9) Uani d . 1
H H19 0.8925 0.9050 0.9565 0.098 Uiso calc R 1
C C20 0.8216(4) 0.7094(3) 0.9628(2) 0.0729(8) Uani d . 1
H H20 0.8290 0.7012 0.8967 0.087 Uiso calc R 1

loop_
_atom_site_aniso_label
_atom_site_aniso_U_11
_atom_site_aniso_U_22
_atom_site_aniso_U_33
_atom_site_aniso_U_12
_atom_site_aniso_U_13
_atom_site_aniso_U_23
Cl1 0.0551(5) 0.1028(7) 0.1205(7) -0.0061(4) -0.0039(4) 0.0218(5)
Cl2 0.0678(4) 0.0687(4) 0.0591(4) -0.0072(3) -0.0157(3) 0.0013(3)
F1 0.162(2) 0.0792(14) 0.1153(17) -0.0032(14) 0.0357(15) 0.0399(12)
F2 0.208(2) 0.1219(17) 0.0526(11) -0.0605(17) 0.0314(13) -0.0098(11)
N1 0.0580(12) 0.0532(12) 0.0482(12) -0.0161(10) 0.0020(9) -0.0012(9)
N2 0.0695(14) 0.0559(13) 0.0609(14) -0.0215(11) -0.0001(11) -0.0006(10)
N3 0.145(3) 0.106(2) 0.133(3) -0.072(2) 0.005(2) 0.018(2)
N4 0.0739(15) 0.0696(15) 0.0491(13) -0.0201(12) 0.0038(10) -0.0096(11)
F3 0.1145(17) 0.163(2) 0.1126(17) -0.0711(16) 0.0015(13) 0.0499(15)
C1 0.096(2) 0.070(2) 0.0614(19) -0.0238(17) 0.0057(16) 0.0075(15)
C2 0.0718(17) 0.0504(14) 0.0456(14) -0.0175(13) -0.0005(12) -0.0046(11)
C3 0.0742(19) 0.0552(16) 0.0575(16) -0.0081(13) -0.0115(13) 0.0048(12)
C4 0.0555(15) 0.0586(16) 0.0621(16) -0.0102(12) -0.0032(12) -0.0008(13)
C5 0.0560(14) 0.0486(13) 0.0427(13) -0.0143(11) -0.0005(11) -0.0052(10)
C6 0.0586(15) 0.0476(13) 0.0399(12) -0.0117(11) -0.0063(10) -0.0091(10)
C7 0.0558(14) 0.0581(15) 0.0469(13) -0.0165(12) 0.0014(11) -0.0113(11)
C8 0.0606(16) 0.0606(16) 0.0657(17) -0.0158(13) 0.0026(13) 0.0075(14)
C9 0.0651(17) 0.0715(18) 0.0530(15) -0.0134(14) 0.0060(12) 0.0064(14)
C10 0.0555(15) 0.0608(16) 0.0485(14) -0.0100(12) 0.0008(11) -0.0027(12)
C11 0.090(2) 0.078(2) 0.083(2) -0.0314(18) 0.0025(17) 0.0109(17)
C12 0.0628(16) 0.0681(17) 0.0502(15) -0.0110(13) 0.0017(12) -0.0019(13)
C13 0.0698(17) 0.0695(18) 0.0495(15) -0.0157(14) 0.0043(12) -0.0051(13)
C14 0.0655(16) 0.0700(17) 0.0487(15) -0.0150(13) 0.0023(12) -0.0030(13)
C15 0.0553(15) 0.0664(16) 0.0462(14) -0.0091(12) -0.0004(11) -0.0039(12)
C16 0.0759(18) 0.0652(17) 0.0488(15) -0.0159(14) 0.0011(13) -0.0015(13)
C17 0.087(2) 0.077(2) 0.0531(16) -0.0142(16) -0.0020(14) -0.0132(15)
C18 0.084(2) 0.0664(18) 0.079(2) -0.0165(15) -0.0083(16) -0.0122(16)
C19 0.099(2) 0.072(2) 0.077(2) -0.0284(17) -0.0054(17) 0.0112(16)
C20 0.092(2) 0.078(2) 0.0505(16) -0.0213(16) -0.0026(14) 0.0006(14)

loop_
_atom_type_symbol
_atom_type_description
_atom_type_scat_dispersion_real
_atom_type_scat_dispersion_imag
_atom_type_scat_source
C C 0.0033 0.0016 'International Tables Vol C Tables 4.2.6.8 and 6.1.1.4'
H H 0.0000 0.0000 'International Tables Vol C Tables 4.2.6.8 and 6.1.1.4'
N N 0.0061 0.0033 'International Tables Vol C Tables 4.2.6.8 and 6.1.1.4'
F F 0.0171 0.0103 'International Tables Vol C Tables 4.2.6.8 and 6.1.1.4'
Cl Cl 0.1484 0.1585 'International Tables Vol C Tables 4.2.6.8 and 6.1.1.4'

loop_
_geom_angle_atom_site_label_1
_geom_angle_atom_site_label_2
_geom_angle_atom_site_label_3
_geom_angle
_geom_angle_publ_flag
N2 N1 C5 119.7(2) yes
N2 N1 C10 113.93(19) yes
C5 N1 C10 126.2(2) yes
N1 N2 C8 102.7(2) yes
C10 N4 C12 119.9(2) yes
F2 C1 F3 105.3(3) ?
F2 C1 F1 107.0(3) ?
F3 C1 F1 106.2(3) ?
F2 C1 C2 112.6(3) ?
F3 C1 C2 112.8(3) ?
F1 C1 C2 112.4(3) ?
C3 C2 C7 121.4(2) ?
C3 C2 C1 119.0(2) ?
C7 C2 C1 119.6(3) ?
C2 C3 C4 118.9(2) ?
C2 C3 H3 120.6 ?
C4 C3 H3 120.6 ?
C3 C4 C5 120.9(2) ?
C3 C4 Cl1 119.6(2) ?
C5 C4 Cl1 119.53(19) ?
C6 C5 C4 119.3(2) ?
C4 C5 N1 119.8(2) ?
C6 C5 N1 121.0(2) ?
C7 C6 C5 120.8(2) ?
C7 C6 Cl2 119.14(19) ?
C5 C6 Cl2 120.07(18) ?
C6 C7 C2 118.8(2) ?
C6 C7 H7 120.6 ?
C2 C7 H7 120.6 ?
N2 C8 C9 112.9(2) ?
N2 C8 C11 119.1(3) ?
C9 C8 C11 128.0(3) ?
C10 C9 C8 105.7(2) ?
C10 C9 H9 127.2 ?
C8 C9 H9 127.2 ?
N1 C10 C9 104.8(2) ?
N1 C10 N4 117.6(2) ?
C9 C10 N4 137.6(2) ?
N3 C11 C8 177.4(4) ?
N4 C12 C13 123.0(3) ?
N4 C12 H12 118.5 ?
C13 C12 H12 118.5 ?
C14 C13 C12 123.6(3) ?
C14 C13 H13 118.2 ?
C12 C13 H13 118.2 ?
C13 C14 C15 128.2(3) ?
C13 C14 H14 115.9 ?
C15 C14 H14 115.9 ?
C20 C15 C16 117.5(3) ?
C20 C15 C14 122.9(2) ?
C16 C15 C14 119.6(2) ?
C17 C16 C15 121.1(3) ?
C17 C16 H16 119.4 ?
C15 C16 H16 119.4 ?
C18 C17 C16 120.8(3) ?
C18 C17 H17 119.6 ?
C16 C17 H17 119.6 ?
C17 C18 C19 119.0(3) ?
C17 C18 H18 120.5 ?
C19 C18 H18 120.5 ?
C18 C19 C20 120.7(3) ?
C18 C19 H19 119.6 ?
C20 C19 H19 119.6 ?
C19 C20 C15 120.8(3) ?
C19 C20 H20 119.6 ?
C15 C20 H20 119.6 ?

loop_
_geom_bond_atom_site_label_1
_geom_bond_atom_site_label_2
_geom_bond_distance
_geom_bond_publ_flag
Cl1 C4 1.727(3) ?
Cl2 C6 1.735(3) ?
F1 C1 1.318(4) ?
F2 C1 1.305(4) ?
N1 N2 1.352(3) yes
N1 C5 1.421(3) yes
N1 C10 1.364(3) yes
N2 C8 1.335(3) yes
N3 C11 1.132(4) yes
N4 C10 1.377(3) yes
N4 C12 1.273(3) yes
F3 C1 1.317(4) ?
C1 C2 1.493(4) ?
C2 C3 1.376(4) ?
C2 C7 1.386(4) ?
C3 C4 1.377(4) ?
C3 H3 0.9300 ?
C4 C5 1.384(3) ?
C5 C6 1.380(3) ?
C6 C7 1.379(3) ?
C7 H7 0.9300 ?
C8 C9 1.384(4) yes
C8 C11 1.436(4) yes
C9 C10 1.376(4) yes
C9 H9 0.9300 ?
C12 C13 1.424(4) ?
C12 H12 0.9300 ?
C13 C14 1.326(4) ?
C13 H13 0.9300 ?
C14 C15 1.459(4) ?
C14 H14 0.9300 ?
C15 C20 1.386(4) ?
C15 C16 1.390(4) ?
C16 C17 1.372(4) ?
C16 H16 0.9300 ?
C17 C18 1.367(4) ?
C17 H17 0.9300 ?
C18 C19 1.375(4) ?
C18 H18 0.9300 ?
C19 C20 1.379(4) ?
C19 H19 0.9300 ?
C20 H20 0.9300 ?

loop_
_cod_related_entry_id
_cod_related_entry_database
_cod_related_entry_code
1 ChemSpider 30654977
